data_1502422
loop_
_publ_author_name
'Li, Yang'
'Cao, Rui'
'Lippard, Stephen J.'

_publ_section_title
;
 Design and synthesis of a novel triptycene-based ligand for modeling
 carboxylate-bridged diiron enzyme active sites.
;
_journal_issue 19
_journal_name_full 'Organic letters'
_journal_page_first 5052
_journal_page_last 5055
_journal_paper_doi 10.1021/ol201882v
_journal_volume 13
_journal_year 2011
_chemical_formula_sum 'C47 H29 Cl15 N2 O8'
_chemical_formula_weight 1281.47
_chemical_name_systematic
; 
 ? 
;
_space_group_IT_number 2
_symmetry_cell_setting triclinic
_symmetry_space_group_name_Hall '-P 1'
_symmetry_space_group_name_H-M 'P -1'
_atom_sites_solution_hydrogens geom
_atom_sites_solution_primary direct
_atom_sites_solution_secondary difmap
_audit_creation_method SHELXL-97
_cell_angle_alpha 100.7500(10)
_cell_angle_beta 95.9300(10)
_cell_angle_gamma 92.8970(10)
_cell_formula_units_Z 2
_cell_length_a 7.8242(4)
_cell_length_b 17.4981(10)
_cell_length_c 19.6551(12)
_cell_measurement_reflns_used 9907
_cell_measurement_temperature 100(2)
_cell_measurement_theta_max 24.62
_cell_measurement_theta_min 2.22
_cell_volume 2622.9(3)
_computing_cell_refinement 'Bruker SMART'
_computing_data_collection 'Bruker SMART'
_computing_data_reduction 'Bruker SAINT'
_computing_molecular_graphics 'Bruker SHELXTL'
_computing_publication_material 'Bruker SHELXTL'
_computing_structure_refinement 'SHELXL-97 (Sheldrick, 1997)'
_computing_structure_solution 'SHELXS-97 (Sheldrick, 1990)'
_diffrn_ambient_temperature 100(2)
_diffrn_measured_fraction_theta_full 0.999
_diffrn_measured_fraction_theta_max 0.999
_diffrn_measurement_device_type 'CCD area detector'
_diffrn_measurement_method 'phi and omega scans'
_diffrn_radiation_monochromator graphite
_diffrn_radiation_source 'fine-focus sealed tube'
_diffrn_radiation_type MoK\a
_diffrn_radiation_wavelength 0.71073
_diffrn_reflns_av_R_equivalents 0.0382
_diffrn_reflns_av_sigmaI/netI 0.0308
_diffrn_reflns_limit_h_max 9
_diffrn_reflns_limit_h_min -9
_diffrn_reflns_limit_k_max 20
_diffrn_reflns_limit_k_min -20
_diffrn_reflns_limit_l_max 23
_diffrn_reflns_limit_l_min -23
_diffrn_reflns_number 41813
_diffrn_reflns_theta_full 24.74
_diffrn_reflns_theta_max 24.74
_diffrn_reflns_theta_min 1.43
_exptl_absorpt_coefficient_mu 0.841
_exptl_absorpt_correction_T_max 0.9058
_exptl_absorpt_correction_T_min 0.8702
_exptl_absorpt_correction_type multi-scan
_exptl_absorpt_process_details SADABS
_exptl_crystal_colour colourless
_exptl_crystal_density_diffrn 1.623
_exptl_crystal_density_method 'not measured'
_exptl_crystal_description block
_exptl_crystal_F_000 1288
_exptl_crystal_size_max 0.17
_exptl_crystal_size_mid 0.16
_exptl_crystal_size_min 0.12
_refine_diff_density_max 2.236
_refine_diff_density_min -1.295
_refine_diff_density_rms 0.115
_refine_ls_extinction_method none
_refine_ls_goodness_of_fit_ref 1.032
_refine_ls_hydrogen_treatment constr
_refine_ls_matrix_type full
_refine_ls_number_parameters 651
_refine_ls_number_reflns 8948
_refine_ls_number_restraints 0
_refine_ls_restrained_S_all 1.032
_refine_ls_R_factor_all 0.0798
_refine_ls_R_factor_gt 0.0677
_refine_ls_shift/su_max 0.000
_refine_ls_shift/su_mean 0.000
_refine_ls_structure_factor_coef Fsqd
_refine_ls_weighting_details 'calc w=1/[\s^2^(Fo^2^)+(0.0840P)^2^+14.1272P] where P=(Fo^2^+2Fc^2^)/3'
_refine_ls_weighting_scheme calc
_refine_ls_wR_factor_gt 0.1752
_refine_ls_wR_factor_ref 0.1849
_reflns_number_gt 7458
_reflns_number_total 8948
_reflns_threshold_expression >2sigma(I)
_cod_data_source_file ol201882v_si_004.cif
_cod_data_source_block yangli02s
_cod_depositor_comments
;
The following automatic conversions were performed:

'_symmetry_cell_setting' value 'Triclinic' changed to 'triclinic'
according to /home/saulius/struct/CIF-dictionaries/cif_core.dic
dictionary named 'cif_core.dic' version 2.4.1 from 2010-06-29.

Automatic conversion script
Id: cif_fix_values 1715 2011-07-08 13:25:40Z adriana 
;
_cod_original_sg_symbol_H-M P-1
_cod_database_code 1502422

loop_
_symmetry_equiv_pos_as_xyz
'x, y, z'
'-x, -y, -z'

loop_
_atom_site_label
_atom_site_type_symbol
_atom_site_fract_x
_atom_site_fract_y
_atom_site_fract_z
_atom_site_U_iso_or_equiv
_atom_site_adp_type
_atom_site_occupancy
_atom_site_symmetry_multiplicity
_atom_site_calc_flag
_atom_site_refinement_flags
C1 C 0.6003(6) 0.1805(3) 0.2876(2) 0.0165(9) Uani 1 1 d .
H1 H 0.5955 0.1251 0.2938 0.020 Uiso 1 1 calc R
C2 C 0.7833(6) 0.2138(3) 0.2844(2) 0.0185(9) Uani 1 1 d .
C3 C 0.9314(6) 0.1741(3) 0.2888(2) 0.0213(10) Uani 1 1 d .
H3 H 0.9270 0.1219 0.2962 0.026 Uiso 1 1 calc R
C4 C 1.0875(6) 0.2128(3) 0.2820(2) 0.0260(11) Uani 1 1 d .
H4 H 1.1907 0.1867 0.2849 0.031 Uiso 1 1 calc R
C5 C 1.0937(6) 0.2884(3) 0.2710(2) 0.0236(10) Uani 1 1 d .
H5 H 1.2009 0.3135 0.2659 0.028 Uiso 1 1 calc R
C6 C 0.9439(6) 0.3288(3) 0.2674(2) 0.0197(10) Uani 1 1 d .
H6 H 0.9482 0.3809 0.2600 0.024 Uiso 1 1 calc R
C7 C 0.7900(5) 0.2908(3) 0.2749(2) 0.0169(9) Uani 1 1 d .
C8 C 0.6143(5) 0.3246(3) 0.2707(2) 0.0156(9) Uani 1 1 d .
H8 H 0.6190 0.3800 0.2644 0.019 Uiso 1 1 calc R
C9 C 0.5352(5) 0.3121(3) 0.3360(2) 0.0138(9) Uani 1 1 d .
C10 C 0.5310(5) 0.2353(3) 0.3464(2) 0.0160(9) Uani 1 1 d .
C11 C 0.4632(6) 0.2131(3) 0.4034(2) 0.0180(9) Uani 1 1 d .
H11 H 0.4678 0.1608 0.4100 0.022 Uiso 1 1 calc R
C12 C 0.3888(5) 0.2673(3) 0.4506(2) 0.0164(9) Uani 1 1 d .
H12 H 0.3437 0.2528 0.4898 0.020 Uiso 1 1 calc R
C13 C 0.3823(5) 0.3431(3) 0.4390(2) 0.0152(9) Uani 1 1 d .
C14 C 0.4584(5) 0.3642(3) 0.3827(2) 0.0151(9) Uani 1 1 d .
C15 C 0.4962(5) 0.1915(3) 0.2202(2) 0.0163(9) Uani 1 1 d .
C16 C 0.3973(6) 0.1334(3) 0.1713(2) 0.0182(9) Uani 1 1 d .
H16 H 0.3948 0.0809 0.1778 0.022 Uiso 1 1 calc R
C17 C 0.3029(6) 0.1516(3) 0.1135(2) 0.0212(10) Uani 1 1 d .
H17 H 0.2335 0.1124 0.0810 0.025 Uiso 1 1 calc R
C18 C 0.3119(6) 0.2292(3) 0.1041(2) 0.0188(9) Uani 1 1 d .
C19 C 0.4153(5) 0.2856(3) 0.1534(2) 0.0163(9) Uani 1 1 d .
C20 C 0.5060(5) 0.2690(3) 0.2118(2) 0.0150(9) Uani 1 1 d .
C21 C 0.3065(5) 0.4119(2) 0.4708(2) 0.0153(9) Uani 1 1 d .
H21 H 0.2448 0.4173 0.5104 0.018 Uiso 1 1 calc R
C22 C 0.3399(5) 0.4674(3) 0.4335(2) 0.0150(9) Uani 1 1 d .
C23 C 0.2947(5) 0.5466(3) 0.4405(2) 0.0155(9) Uani 1 1 d .
C24 C 0.1782(5) 0.6486(3) 0.4892(2) 0.0164(9) Uani 1 1 d .
C25 C 0.0942(6) 0.7018(3) 0.5324(2) 0.0198(10) Uani 1 1 d .
H25 H 0.0443 0.6893 0.5713 0.024 Uiso 1 1 calc R
C26 C 0.0877(6) 0.7750(3) 0.5148(2) 0.0214(10) Uani 1 1 d .
H26 H 0.0319 0.8142 0.5427 0.026 Uiso 1 1 calc R
C27 C 0.1612(6) 0.7923(3) 0.4572(2) 0.0215(10) Uani 1 1 d .
H27 H 0.1539 0.8431 0.4470 0.026 Uiso 1 1 calc R
C28 C 0.2447(6) 0.7377(3) 0.4142(2) 0.0166(9) Uani 1 1 d .
C29 C 0.2534(5) 0.6633(3) 0.4315(2) 0.0161(9) Uani 1 1 d .
C30 C 0.3171(6) 0.7612(3) 0.3533(2) 0.0202(10) Uani 1 1 d .
C31 C 0.4193(8) 0.7201(3) 0.2451(3) 0.0322(12) Uani 1 1 d .
H31A H 0.3360 0.7499 0.2221 0.048 Uiso 1 1 calc R
H31B H 0.4371 0.6720 0.2128 0.048 Uiso 1 1 calc R
H31C H 0.5290 0.7515 0.2587 0.048 Uiso 1 1 calc R
C32 C 0.2373(6) 0.2709(3) 0.0537(2) 0.0213(10) Uani 1 1 d .
H32 H 0.1591 0.2498 0.0135 0.026 Uiso 1 1 calc R
C33 C 0.2994(6) 0.3458(3) 0.0742(2) 0.0191(9) Uani 1 1 d .
C34 C 0.2772(6) 0.4121(3) 0.0410(2) 0.0184(9) Uani 1 1 d .
C35 C 0.3146(6) 0.5315(3) 0.0281(2) 0.0191(10) Uani 1 1 d .
C36 C 0.3656(6) 0.6094(3) 0.0357(2) 0.0221(10) Uani 1 1 d .
H36 H 0.4413 0.6365 0.0746 0.026 Uiso 1 1 calc R
C37 C 0.2987(6) 0.6453(3) -0.0172(2) 0.0235(10) Uani 1 1 d .
H37 H 0.3312 0.6988 -0.0153 0.028 Uiso 1 1 calc R
C38 C 0.1846(6) 0.6050(3) -0.0733(2) 0.0216(10) Uani 1 1 d .
H38 H 0.1400 0.6321 -0.1080 0.026 Uiso 1 1 calc R
C39 C 0.1343(6) 0.5262(3) -0.0797(2) 0.0195(9) Uani 1 1 d .
C40 C 0.2049(6) 0.4887(3) -0.0271(2) 0.0172(9) Uani 1 1 d .
C41 C 0.0036(6) 0.4840(3) -0.1362(2) 0.0191(10) Uani 1 1 d .
C42 C -0.1876(6) 0.4924(3) -0.2344(3) 0.0278(11) Uani 1 1 d .
H42A H -0.1400 0.4474 -0.2617 0.042 Uiso 1 1 calc R
H42B H -0.2204 0.5292 -0.2646 0.042 Uiso 1 1 calc R
H42C H -0.2894 0.4748 -0.2148 0.042 Uiso 1 1 calc R
C1S C 0.7055(8) 0.0896(4) 0.0508(3) 0.0420(14) Uani 1 1 d .
H1S H 0.5900 0.0932 0.0683 0.050 Uiso 1 1 calc R
C2S C 0.0956(6) 0.2581(3) 0.8575(3) 0.0262(11) Uani 1 1 d .
H2S H 0.1117 0.3145 0.8804 0.031 Uiso 1 1 calc R
C3S C 0.2976(6) 0.4270(3) 0.6682(2) 0.0212(10) Uani 1 1 d .
H3S H 0.4121 0.4366 0.6517 0.025 Uiso 1 1 calc R
C4S C 0.2182(7) 0.9487(3) 0.2621(3) 0.0340(12) Uani 1 1 d .
H4S H 0.1720 0.8972 0.2703 0.041 Uiso 1 1 calc R
C5S C 0.6771(7) 0.9381(3) 0.4013(3) 0.0330(12) Uani 1 1 d .
H5S H 0.5521 0.9278 0.3835 0.040 Uiso 1 1 calc R
Cl1 Cl 0.6753(4) 0.08247(16) -0.03890(10) 0.1013(10) Uani 1 1 d .
Cl2 Cl 0.8347(2) 0.17323(11) 0.09266(9) 0.0549(4) Uani 1 1 d .
Cl3 Cl 0.7893(5) 0.00559(15) 0.06896(18) 0.1396(16) Uani 1 1 d .
Cl4 Cl -0.07247(16) 0.21384(8) 0.89226(6) 0.0322(3) Uani 1 1 d .
Cl5 Cl 0.04421(19) 0.25152(9) 0.76704(7) 0.0390(3) Uani 1 1 d .
Cl6 Cl 0.29066(17) 0.21386(9) 0.87377(7) 0.0365(3) Uani 1 1 d .
Cl7 Cl 0.32196(16) 0.44921(8) 0.76009(6) 0.0307(3) Uani 1 1 d .
Cl8 Cl 0.15149(16) 0.48887(7) 0.63539(6) 0.0276(3) Uani 1 1 d .
Cl9 Cl 0.22372(17) 0.32866(7) 0.63600(6) 0.0299(3) Uani 1 1 d .
Cl10 Cl 0.0677(2) 0.98184(8) 0.20325(8) 0.0419(4) Uani 1 1 d .
Cl11 Cl 0.41639(19) 0.93573(9) 0.22655(8) 0.0422(4) Uani 1 1 d .
Cl12 Cl 0.2492(2) 1.01441(10) 0.34175(9) 0.0557(5) Uani 1 1 d .
Cl13 Cl 0.7987(3) 0.88302(12) 0.34180(11) 0.0690(5) Uani 1 1 d .
Cl14 Cl 0.7334(2) 1.03709(9) 0.41100(11) 0.0625(5) Uani 1 1 d .
Cl15 Cl 0.7138(5) 0.90678(17) 0.48049(13) 0.1051(9) Uani 1 1 d .
N1 N 0.3288(5) 0.5965(2) 0.40152(18) 0.0163(8) Uani 1 1 d .
N2 N 0.1846(5) 0.4117(2) -0.01773(19) 0.0179(8) Uani 1 1 d .
O1 O 0.4346(4) 0.44092(17) 0.37935(15) 0.0140(6) Uani 1 1 d .
O2 O 0.2036(4) 0.57273(17) 0.49508(15) 0.0159(6) Uani 1 1 d .
O3 O 0.4095(4) 0.35803(17) 0.13594(15) 0.0162(6) Uani 1 1 d .
O4 O 0.3610(4) 0.48207(18) 0.07340(15) 0.0195(7) Uani 1 1 d .
O5 O 0.3362(5) 0.82821(19) 0.34705(18) 0.0293(8) Uani 1 1 d .
O6 O 0.3537(4) 0.70079(19) 0.30670(17) 0.0249(7) Uani 1 1 d .
O7 O -0.0447(4) 0.4163(2) -0.14321(18) 0.0276(8) Uani 1 1 d .
O8 O -0.0594(4) 0.53057(19) -0.17843(17) 0.0229(7) Uani 1 1 d .

loop_
_atom_site_aniso_label
_atom_site_aniso_U_11
_atom_site_aniso_U_22
_atom_site_aniso_U_33
_atom_site_aniso_U_23
_atom_site_aniso_U_13
_atom_site_aniso_U_12
C1 0.018(2) 0.018(2) 0.014(2) 0.0038(17) 0.0018(17) 0.0044(17)
C2 0.017(2) 0.027(2) 0.012(2) 0.0009(18) 0.0028(17) 0.0059(18)
C3 0.021(2) 0.027(3) 0.017(2) 0.0039(19) 0.0026(18) 0.0093(19)
C4 0.017(2) 0.042(3) 0.019(2) 0.002(2) 0.0001(18) 0.013(2)
C5 0.013(2) 0.039(3) 0.017(2) 0.001(2) 0.0031(18) 0.001(2)
C6 0.016(2) 0.028(3) 0.014(2) 0.0019(18) 0.0026(17) 0.0003(19)
C7 0.016(2) 0.027(2) 0.008(2) 0.0005(17) 0.0010(16) 0.0042(18)
C8 0.014(2) 0.020(2) 0.013(2) 0.0034(17) 0.0029(17) 0.0021(17)
C9 0.0099(19) 0.020(2) 0.011(2) 0.0048(17) -0.0011(16) -0.0001(16)
C10 0.011(2) 0.020(2) 0.015(2) 0.0021(17) -0.0027(16) 0.0013(17)
C11 0.017(2) 0.019(2) 0.018(2) 0.0059(18) -0.0010(17) 0.0009(18)
C12 0.017(2) 0.020(2) 0.014(2) 0.0063(18) 0.0026(17) 0.0016(17)
C13 0.013(2) 0.023(2) 0.009(2) 0.0019(17) 0.0009(16) -0.0009(17)
C14 0.013(2) 0.018(2) 0.014(2) 0.0046(17) -0.0018(16) -0.0007(17)
C15 0.012(2) 0.022(2) 0.015(2) 0.0033(18) 0.0026(17) 0.0043(17)
C16 0.019(2) 0.017(2) 0.019(2) 0.0032(18) 0.0043(18) 0.0031(18)
C17 0.021(2) 0.020(2) 0.021(2) -0.0016(19) 0.0028(19) -0.0020(18)
C18 0.016(2) 0.027(2) 0.013(2) 0.0025(18) 0.0015(17) 0.0019(18)
C19 0.016(2) 0.017(2) 0.017(2) 0.0037(17) 0.0053(17) 0.0037(17)
C20 0.011(2) 0.022(2) 0.012(2) 0.0019(17) 0.0049(16) 0.0026(17)
C21 0.015(2) 0.018(2) 0.012(2) 0.0018(17) 0.0029(16) 0.0015(17)
C22 0.013(2) 0.021(2) 0.010(2) 0.0001(17) 0.0015(16) 0.0013(17)
C23 0.012(2) 0.021(2) 0.013(2) 0.0030(17) 0.0005(16) 0.0011(17)
C24 0.016(2) 0.017(2) 0.014(2) 0.0018(17) -0.0022(17) 0.0013(17)
C25 0.019(2) 0.024(2) 0.014(2) 0.0008(18) 0.0006(18) 0.0020(19)
C26 0.021(2) 0.021(2) 0.020(2) -0.0003(19) 0.0000(18) 0.0066(19)
C27 0.024(2) 0.019(2) 0.021(2) 0.0048(19) -0.0029(19) 0.0030(19)
C28 0.017(2) 0.017(2) 0.014(2) 0.0023(17) -0.0025(17) 0.0005(17)
C29 0.014(2) 0.020(2) 0.013(2) 0.0013(17) -0.0019(16) 0.0014(17)
C30 0.018(2) 0.024(3) 0.018(2) 0.0066(19) -0.0039(18) 0.0012(19)
C31 0.047(3) 0.035(3) 0.021(3) 0.014(2) 0.015(2) 0.011(2)
C32 0.021(2) 0.029(3) 0.013(2) 0.0037(19) -0.0010(18) -0.0001(19)
C33 0.017(2) 0.028(3) 0.014(2) 0.0065(19) 0.0029(17) 0.0055(18)
C34 0.016(2) 0.025(2) 0.015(2) 0.0048(18) 0.0051(17) 0.0026(18)
C35 0.021(2) 0.026(2) 0.012(2) 0.0057(18) 0.0043(18) 0.0074(19)
C36 0.021(2) 0.027(3) 0.017(2) 0.0011(19) 0.0036(18) 0.0021(19)
C37 0.026(3) 0.023(2) 0.023(2) 0.0050(19) 0.007(2) 0.000(2)
C38 0.022(2) 0.025(2) 0.020(2) 0.0073(19) 0.0078(19) 0.0033(19)
C39 0.017(2) 0.028(3) 0.015(2) 0.0049(19) 0.0048(18) 0.0041(19)
C40 0.016(2) 0.022(2) 0.014(2) 0.0031(18) 0.0058(17) 0.0035(18)
C41 0.017(2) 0.027(3) 0.015(2) 0.0064(19) 0.0055(18) 0.0041(19)
C42 0.024(3) 0.035(3) 0.024(3) 0.011(2) -0.005(2) -0.001(2)
C1S 0.032(3) 0.066(4) 0.031(3) 0.015(3) 0.007(2) 0.003(3)
C2S 0.028(3) 0.029(3) 0.021(2) 0.003(2) 0.002(2) 0.001(2)
C3S 0.021(2) 0.026(3) 0.015(2) 0.0009(19) 0.0047(18) -0.0007(19)
C4S 0.039(3) 0.026(3) 0.035(3) 0.005(2) -0.002(2) 0.003(2)
C5S 0.040(3) 0.026(3) 0.032(3) 0.005(2) 0.002(2) 0.002(2)
Cl1 0.161(3) 0.1028(18) 0.0320(10) 0.0237(10) -0.0153(12) -0.0587(17)
Cl2 0.0570(10) 0.0590(10) 0.0431(9) -0.0014(7) 0.0023(7) 0.0006(8)
Cl3 0.203(4) 0.0660(15) 0.122(2) 0.0043(15) -0.098(2) 0.0302(19)
Cl4 0.0305(7) 0.0420(7) 0.0231(6) 0.0055(5) 0.0040(5) -0.0042(5)
Cl5 0.0437(8) 0.0534(9) 0.0216(6) 0.0121(6) 0.0040(6) 0.0017(6)
Cl6 0.0322(7) 0.0479(8) 0.0302(7) 0.0063(6) 0.0061(5) 0.0104(6)
Cl7 0.0296(6) 0.0446(8) 0.0161(6) 0.0009(5) 0.0019(5) 0.0046(5)
Cl8 0.0308(6) 0.0320(7) 0.0198(6) 0.0028(5) 0.0039(5) 0.0071(5)
Cl9 0.0379(7) 0.0266(6) 0.0241(6) 0.0048(5) 0.0017(5) -0.0044(5)
Cl10 0.0457(8) 0.0350(8) 0.0431(8) 0.0076(6) -0.0079(6) 0.0103(6)
Cl11 0.0434(8) 0.0388(8) 0.0517(9) 0.0242(7) 0.0084(7) 0.0091(6)
Cl12 0.0614(10) 0.0447(9) 0.0480(9) -0.0148(7) -0.0154(8) 0.0120(8)
Cl13 0.0596(11) 0.0732(13) 0.0664(12) -0.0114(10) 0.0121(9) 0.0114(9)
Cl14 0.0618(11) 0.0305(8) 0.0911(14) 0.0145(8) -0.0142(10) -0.0006(7)
Cl15 0.165(3) 0.1002(19) 0.0658(14) 0.0537(14) 0.0146(16) 0.0162(18)
N1 0.0158(18) 0.0182(19) 0.0140(18) 0.0019(15) 0.0000(14) 0.0015(15)
N2 0.0176(19) 0.023(2) 0.0133(18) 0.0044(15) 0.0028(15) 0.0031(15)
O1 0.0148(14) 0.0158(15) 0.0122(14) 0.0035(12) 0.0030(11) 0.0023(12)
O2 0.0185(15) 0.0165(15) 0.0132(15) 0.0018(12) 0.0046(12) 0.0040(12)
O3 0.0181(15) 0.0201(16) 0.0106(14) 0.0041(12) 0.0010(12) 0.0015(12)
O4 0.0234(16) 0.0230(17) 0.0120(15) 0.0034(13) 0.0013(12) 0.0019(13)
O5 0.044(2) 0.0203(18) 0.0258(19) 0.0093(14) 0.0046(16) 0.0002(15)
O6 0.0356(19) 0.0243(18) 0.0185(17) 0.0095(14) 0.0093(14) 0.0043(15)
O7 0.0309(19) 0.027(2) 0.0245(18) 0.0085(15) -0.0046(15) -0.0016(15)
O8 0.0210(17) 0.0285(18) 0.0201(17) 0.0104(14) -0.0026(13) 0.0006(14)

loop_
_atom_type_symbol
_atom_type_description
_atom_type_scat_dispersion_real
_atom_type_scat_dispersion_imag
_atom_type_scat_source
C C 0.0033 0.0016 'International Tables Vol C Tables 4.2.6.8 and 6.1.1.4'
H H 0.0000 0.0000 'International Tables Vol C Tables 4.2.6.8 and 6.1.1.4'
N N 0.0061 0.0033 'International Tables Vol C Tables 4.2.6.8 and 6.1.1.4'
O O 0.0106 0.0060 'International Tables Vol C Tables 4.2.6.8 and 6.1.1.4'
Cl Cl 0.1484 0.1585 'International Tables Vol C Tables 4.2.6.8 and 6.1.1.4'

loop_
_geom_angle_atom_site_label_1
_geom_angle_atom_site_label_2
_geom_angle_atom_site_label_3
_geom_angle
C10 C1 C2 105.7(3)
C10 C1 C15 106.0(3)
C2 C1 C15 105.5(3)
C10 C1 H1 113.0
C2 C1 H1 113.0
C15 C1 H1 113.0
C3 C2 C7 121.0(4)
C3 C2 C1 125.9(4)
C7 C2 C1 113.1(4)
C2 C3 C4 118.1(4)
C2 C3 H3 120.9
C4 C3 H3 120.9
C5 C4 C3 120.9(4)
C5 C4 H4 119.5
C3 C4 H4 119.5
C4 C5 C6 120.8(4)
C4 C5 H5 119.6
C6 C5 H5 119.6
C7 C6 C5 118.2(4)
C7 C6 H6 120.9
C5 C6 H6 120.9
C6 C7 C2 120.8(4)
C6 C7 C8 125.6(4)
C2 C7 C8 113.5(4)
C20 C8 C7 104.6(3)
C20 C8 C9 104.1(3)
C7 C8 C9 106.3(3)
C20 C8 H8 113.7
C7 C8 H8 113.7
C9 C8 H8 113.7
C14 C9 C10 116.1(4)
C14 C9 C8 129.3(4)
C10 C9 C8 114.4(4)
C9 C10 C11 122.3(4)
C9 C10 C1 112.1(4)
C11 C10 C1 125.5(4)
C12 C11 C10 120.3(4)
C12 C11 H11 119.8
C10 C11 H11 119.8
C13 C12 C11 118.3(4)
C13 C12 H12 120.8
C11 C12 H12 120.8
C12 C13 C14 119.8(4)
C12 C13 C21 135.1(4)
C14 C13 C21 105.1(4)
C9 C14 O1 126.2(4)
C9 C14 C13 122.9(4)
O1 C14 C13 110.8(4)
C20 C15 C16 121.4(4)
C20 C15 C1 112.2(4)
C16 C15 C1 126.3(4)
C17 C16 C15 120.6(4)
C17 C16 H16 119.7
C15 C16 H16 119.7
C16 C17 C18 118.7(4)
C16 C17 H17 120.7
C18 C17 H17 120.7
C19 C18 C17 119.0(4)
C19 C18 C32 105.1(4)
C17 C18 C32 135.9(4)
C20 C19 O3 125.7(4)
C20 C19 C18 123.0(4)
O3 C19 C18 111.2(4)
C19 C20 C15 117.1(4)
C19 C20 C8 128.4(4)
C15 C20 C8 114.4(4)
C22 C21 C13 106.8(4)
C22 C21 H21 126.6
C13 C21 H21 126.6
C21 C22 O1 112.2(4)
C21 C22 C23 131.6(4)
O1 C22 C23 116.1(4)
N1 C23 O2 116.2(4)
N1 C23 C22 128.2(4)
O2 C23 C22 115.7(4)
O2 C24 C25 127.0(4)
O2 C24 C29 107.8(4)
C25 C24 C29 125.2(4)
C24 C25 C26 115.2(4)
C24 C25 H25 122.4
C26 C25 H25 122.4
C25 C26 C27 121.7(4)
C25 C26 H26 119.2
C27 C26 H26 119.2
C28 C27 C26 122.2(4)
C28 C27 H27 118.9
C26 C27 H27 118.9
C27 C28 C29 117.0(4)
C27 C28 C30 118.3(4)
C29 C28 C30 124.7(4)
C24 C29 N1 109.0(4)
C24 C29 C28 118.9(4)
N1 C29 C28 132.2(4)
O5 C30 O6 124.3(4)
O5 C30 C28 122.8(4)
O6 C30 C28 112.9(4)
O6 C31 H31A 109.5
O6 C31 H31B 109.5
H31A C31 H31B 109.5
O6 C31 H31C 109.5
H31A C31 H31C 109.5
H31B C31 H31C 109.5
C33 C32 C18 106.7(4)
C33 C32 H32 126.6
C18 C32 H32 126.6
C32 C33 O3 112.5(4)
C32 C33 C34 130.7(4)
O3 C33 C34 116.6(4)
N2 C34 O4 116.3(4)
N2 C34 C33 125.7(4)
O4 C34 C33 118.0(4)
C36 C35 C40 125.2(4)
C36 C35 O4 127.1(4)
C40 C35 O4 107.7(4)
C35 C36 C37 115.2(4)
C35 C36 H36 122.4
C37 C36 H36 122.4
C36 C37 C38 121.8(4)
C36 C37 H37 119.1
C38 C37 H37 119.1
C39 C38 C37 121.9(4)
C39 C38 H38 119.1
C37 C38 H38 119.1
C38 C39 C40 116.7(4)
C38 C39 C41 122.5(4)
C40 C39 C41 120.6(4)
C35 C40 N2 109.1(4)
C35 C40 C39 119.1(4)
N2 C40 C39 131.7(4)
O7 C41 O8 123.0(4)
O7 C41 C39 124.6(4)
O8 C41 C39 112.3(4)
O8 C42 H42A 109.5
O8 C42 H42B 109.5
H42A C42 H42B 109.5
O8 C42 H42C 109.5
H42A C42 H42C 109.5
H42B C42 H42C 109.5
Cl3 C1S Cl1 108.8(4)
Cl3 C1S Cl2 112.0(3)
Cl1 C1S Cl2 112.1(3)
Cl3 C1S H1S 107.9
Cl1 C1S H1S 107.9
Cl2 C1S H1S 107.9
Cl4 C2S Cl5 110.3(3)
Cl4 C2S Cl6 110.7(3)
Cl5 C2S Cl6 109.7(3)
Cl4 C2S H2S 108.7
Cl5 C2S H2S 108.7
Cl6 C2S H2S 108.7
Cl7 C3S Cl9 111.7(3)
Cl7 C3S Cl8 109.5(3)
Cl9 C3S Cl8 109.7(3)
Cl7 C3S H3S 108.6
Cl9 C3S H3S 108.6
Cl8 C3S H3S 108.6
Cl12 C4S Cl10 110.3(3)
Cl12 C4S Cl11 110.5(3)
Cl10 C4S Cl11 110.3(3)
Cl12 C4S H4S 108.6
Cl10 C4S H4S 108.6
Cl11 C4S H4S 108.6
Cl14 C5S Cl15 111.3(3)
Cl14 C5S Cl13 110.8(3)
Cl15 C5S Cl13 107.8(3)
Cl14 C5S H5S 109.0
Cl15 C5S H5S 109.0
Cl13 C5S H5S 109.0
C23 N1 C29 103.7(4)
C34 N2 C40 103.8(4)
C14 O1 C22 105.2(3)
C23 O2 C24 103.3(3)
C19 O3 C33 104.5(3)
C34 O4 C35 103.1(3)
C30 O6 C31 115.3(4)
C41 O8 C42 114.6(4)

loop_
_geom_bond_atom_site_label_1
_geom_bond_atom_site_label_2
_geom_bond_distance
C1 C10 1.522(6)
C1 C2 1.530(6)
C1 C15 1.531(6)
C1 H1 1.0000
C2 C3 1.384(6)
C2 C7 1.393(7)
C3 C4 1.397(7)
C3 H3 0.9500
C4 C5 1.378(7)
C4 H4 0.9500
C5 C6 1.400(7)
C5 H5 0.9500
C6 C7 1.381(6)
C6 H6 0.9500
C7 C8 1.524(6)
C8 C20 1.516(6)
C8 C9 1.526(6)
C8 H8 1.0000
C9 C14 1.377(6)
C9 C10 1.396(6)
C10 C11 1.398(6)
C11 C12 1.392(6)
C11 H11 0.9500
C12 C13 1.390(6)
C12 H12 0.9500
C13 C14 1.407(6)
C13 C21 1.435(6)
C14 O1 1.377(5)
C15 C20 1.395(6)
C15 C16 1.400(6)
C16 C17 1.388(7)
C16 H16 0.9500
C17 C18 1.403(7)
C17 H17 0.9500
C18 C19 1.403(6)
C18 C32 1.431(6)
C19 C20 1.373(6)
C19 O3 1.375(5)
C21 C22 1.352(6)
C21 H21 0.9500
C22 O1 1.382(5)
C22 C23 1.434(6)
C23 N1 1.298(6)
C23 O2 1.369(5)
C24 O2 1.377(5)
C24 C25 1.378(6)
C24 C29 1.390(6)
C25 C26 1.389(7)
C25 H25 0.9500
C26 C27 1.397(7)
C26 H26 0.9500
C27 C28 1.388(7)
C27 H27 0.9500
C28 C29 1.409(6)
C28 C30 1.493(6)
C29 N1 1.395(6)
C30 O5 1.204(6)
C30 O6 1.327(6)
C31 O6 1.452(5)
C31 H31A 0.9800
C31 H31B 0.9800
C31 H31C 0.9800
C32 C33 1.347(7)
C32 H32 0.9500
C33 O3 1.389(5)
C33 C34 1.444(6)
C34 N2 1.296(6)
C34 O4 1.369(6)
C35 C36 1.376(7)
C35 C40 1.383(6)
C35 O4 1.388(5)
C36 C37 1.384(7)
C36 H36 0.9500
C37 C38 1.397(7)
C37 H37 0.9500
C38 C39 1.395(7)
C38 H38 0.9500
C39 C40 1.405(6)
C39 C41 1.486(6)
C40 N2 1.397(6)
C41 O7 1.203(6)
C41 O8 1.343(6)
C42 O8 1.446(6)
C42 H42A 0.9800
C42 H42B 0.9800
C42 H42C 0.9800
C1S Cl3 1.722(7)
C1S Cl1 1.734(6)
C1S Cl2 1.752(7)
C1S H1S 1.0000
C2S Cl4 1.754(5)
C2S Cl5 1.764(5)
C2S Cl6 1.773(5)
C2S H2S 1.0000
C3S Cl7 1.763(5)
C3S Cl9 1.765(5)
C3S Cl8 1.769(5)
C3S H3S 1.0000
C4S Cl12 1.748(6)
C4S Cl10 1.761(6)
C4S Cl11 1.773(6)
C4S H4S 1.0000
C5S Cl14 1.737(5)
C5S Cl15 1.744(6)
C5S Cl13 1.762(6)
C5S H5S 1.0000

loop_
_geom_torsion_atom_site_label_1
_geom_torsion_atom_site_label_2
_geom_torsion_atom_site_label_3
_geom_torsion_atom_site_label_4
_geom_torsion
C10 C1 C2 C3 124.7(5)
C15 C1 C2 C3 -123.3(5)
C10 C1 C2 C7 -56.7(5)
C15 C1 C2 C7 55.4(5)
C7 C2 C3 C4 -1.2(7)
C1 C2 C3 C4 177.3(4)
C2 C3 C4 C5 -0.1(7)
C3 C4 C5 C6 0.9(7)
C4 C5 C6 C7 -0.2(7)
C5 C6 C7 C2 -1.2(6)
C5 C6 C7 C8 -178.5(4)
C3 C2 C7 C6 1.9(7)
C1 C2 C7 C6 -176.8(4)
C3 C2 C7 C8 179.5(4)
C1 C2 C7 C8 0.8(5)
C6 C7 C8 C20 121.3(4)
C2 C7 C8 C20 -56.2(5)
C6 C7 C8 C9 -129.0(4)
C2 C7 C8 C9 53.6(5)
C20 C8 C9 C14 -118.1(5)
C7 C8 C9 C14 131.7(5)
C20 C8 C9 C10 57.2(5)
C7 C8 C9 C10 -53.0(5)
C14 C9 C10 C11 -4.1(6)
C8 C9 C10 C11 180.0(4)
C14 C9 C10 C1 173.4(4)
C8 C9 C10 C1 -2.6(5)
C2 C1 C10 C9 57.2(4)
C15 C1 C10 C9 -54.4(5)
C2 C1 C10 C11 -125.4(4)
C15 C1 C10 C11 122.9(4)
C9 C10 C11 C12 3.1(7)
C1 C10 C11 C12 -174.0(4)
C10 C11 C12 C13 0.8(6)
C11 C12 C13 C14 -3.5(6)
C11 C12 C13 C21 173.9(5)
C10 C9 C14 O1 -174.3(4)
C8 C9 C14 O1 0.9(7)
C10 C9 C14 C13 1.2(6)
C8 C9 C14 C13 176.5(4)
C12 C13 C14 C9 2.5(6)
C21 C13 C14 C9 -175.5(4)
C12 C13 C14 O1 178.7(4)
C21 C13 C14 O1 0.6(5)
C10 C1 C15 C20 56.6(4)
C2 C1 C15 C20 -55.3(4)
C10 C1 C15 C16 -122.2(5)
C2 C1 C15 C16 126.0(4)
C20 C15 C16 C17 -1.3(6)
C1 C15 C16 C17 177.3(4)
C15 C16 C17 C18 1.6(6)
C16 C17 C18 C19 -0.2(6)
C16 C17 C18 C32 -179.7(5)
C17 C18 C19 C20 -1.5(7)
C32 C18 C19 C20 178.1(4)
C17 C18 C19 O3 179.8(4)
C32 C18 C19 O3 -0.6(5)
O3 C19 C20 C15 -179.7(4)
C18 C19 C20 C15 1.8(6)
O3 C19 C20 C8 2.0(7)
C18 C19 C20 C8 -176.5(4)
C16 C15 C20 C19 -0.3(6)
C1 C15 C20 C19 -179.2(4)
C16 C15 C20 C8 178.2(4)
C1 C15 C20 C8 -0.6(5)
C7 C8 C20 C19 -125.4(5)
C9 C8 C20 C19 123.3(4)
C7 C8 C20 C15 56.3(4)
C9 C8 C20 C15 -55.0(4)
C12 C13 C21 C22 -177.6(5)
C14 C13 C21 C22 0.0(5)
C13 C21 C22 O1 -0.7(5)
C13 C21 C22 C23 179.2(4)
C21 C22 C23 N1 -178.5(5)
O1 C22 C23 N1 1.4(6)
C21 C22 C23 O2 1.3(7)
O1 C22 C23 O2 -178.8(3)
O2 C24 C25 C26 179.6(4)
C29 C24 C25 C26 -0.2(7)
C24 C25 C26 C27 0.3(7)
C25 C26 C27 C28 0.0(7)
C26 C27 C28 C29 -0.4(7)
C26 C27 C28 C30 179.2(4)
O2 C24 C29 N1 -0.9(5)
C25 C24 C29 N1 178.9(4)
O2 C24 C29 C28 180.0(4)
C25 C24 C29 C28 -0.2(7)
C27 C28 C29 C24 0.5(6)
C30 C28 C29 C24 -179.1(4)
C27 C28 C29 N1 -178.4(4)
C30 C28 C29 N1 2.1(7)
C27 C28 C30 O5 14.7(7)
C29 C28 C30 O5 -165.8(4)
C27 C28 C30 O6 -163.9(4)
C29 C28 C30 O6 15.7(6)
C19 C18 C32 C33 0.9(5)
C17 C18 C32 C33 -179.6(5)
C18 C32 C33 O3 -0.9(5)
C18 C32 C33 C34 175.3(4)
C32 C33 C34 N2 1.6(8)
O3 C33 C34 N2 177.7(4)
C32 C33 C34 O4 -178.1(4)
O3 C33 C34 O4 -2.0(6)
C40 C35 C36 C37 -0.1(7)
O4 C35 C36 C37 -179.4(4)
C35 C36 C37 C38 1.4(7)
C36 C37 C38 C39 -1.2(7)
C37 C38 C39 C40 -0.4(6)
C37 C38 C39 C41 175.5(4)
C36 C35 C40 N2 179.2(4)
O4 C35 C40 N2 -1.4(5)
C36 C35 C40 C39 -1.5(7)
O4 C35 C40 C39 178.0(4)
C38 C39 C40 C35 1.6(6)
C41 C39 C40 C35 -174.4(4)
C38 C39 C40 N2 -179.2(4)
C41 C39 C40 N2 4.8(7)
C38 C39 C41 O7 -179.2(4)
C40 C39 C41 O7 -3.4(7)
C38 C39 C41 O8 -0.9(6)
C40 C39 C41 O8 174.9(4)
O2 C23 N1 C29 -0.5(5)
C22 C23 N1 C29 179.3(4)
C24 C29 N1 C23 0.8(5)
C28 C29 N1 C23 179.8(5)
O4 C34 N2 C40 -0.3(5)
C33 C34 N2 C40 180.0(4)
C35 C40 N2 C34 1.0(5)
C39 C40 N2 C34 -178.2(5)
C9 C14 O1 C22 175.0(4)
C13 C14 O1 C22 -1.0(4)
C21 C22 O1 C14 1.1(5)
C23 C22 O1 C14 -178.8(4)
N1 C23 O2 C24 -0.1(5)
C22 C23 O2 C24 -179.9(4)
C25 C24 O2 C23 -179.2(4)
C29 C24 O2 C23 0.6(4)
C20 C19 O3 C33 -178.6(4)
C18 C19 O3 C33 0.0(4)
C32 C33 O3 C19 0.6(5)
C34 C33 O3 C19 -176.2(4)
N2 C34 O4 C35 -0.5(5)
C33 C34 O4 C35 179.2(4)
C36 C35 O4 C34 -179.4(4)
C40 C35 O4 C34 1.1(4)
O5 C30 O6 C31 -0.5(7)
C28 C30 O6 C31 178.0(4)
O7 C41 O8 C42 -1.5(6)
C39 C41 O8 C42 -179.8(4)
